data_7219358
loop_
_publ_author_name
'Sarkar, Rupa'
'Hens, Amar'
'Rajak, Kajal Krishna'

_publ_section_title
;
 Synthesis, Characterization and DFT Study of Oxorhenium(V) Complexes
 Incorporating Quinoline Based Tridentate Ligands
;
_journal_name_full 'RSC Adv.'
_journal_paper_doi 10.1039/C4RA15135F
_journal_year 2015
_chemical_formula_sum 'C16 H11 Cl2 N2 O2 Re'
_chemical_formula_weight 520.37
_chemical_name_systematic
;
 ?
;
_space_group_IT_number 2
_symmetry_cell_setting triclinic
_symmetry_space_group_name_Hall '-P 1'
_symmetry_space_group_name_H-M 'P -1'
_atom_sites_solution_hydrogens geom
_atom_sites_solution_primary direct
_atom_sites_solution_secondary difmap
_audit_creation_method SHELXL-97
_audit_update_record
;
2014-11-10 deposited with the CCDC.
2015-01-20 downloaded from the CCDC.
;
_cell_angle_alpha 74.2770(10)
_cell_angle_beta 84.6040(10)
_cell_angle_gamma 68.1430(10)
_cell_formula_units_Z 2
_cell_length_a 7.22100(10)
_cell_length_b 9.5214(2)
_cell_length_c 12.2908(2)
_cell_measurement_reflns_used 250
_cell_measurement_temperature 293(2)
_cell_measurement_theta_max 27.38
_cell_measurement_theta_min 1.45
_cell_volume 754.93(2)
_computing_cell_refinement 'SMART APEX II'
_computing_data_collection 'SMART APEX II (Bruker,2010)'
_computing_data_reduction 'SAINT (Bruker,2000)'
_computing_molecular_graphics 'Ortep-3v2 for windows (Farrugia, 1997)'
_computing_publication_material 'PLATON (Spek, 2008)'
_computing_structure_refinement 'SHELXL-97 (Sheldrick, 1997)'
_computing_structure_solution 'SHELXS-97 (Sheldrick, 2008)'
_diffrn_ambient_temperature 293(2)
_diffrn_measured_fraction_theta_full 0.991
_diffrn_measured_fraction_theta_max 0.991
_diffrn_measurement_device_type 'CCD area detector'
_diffrn_measurement_method 'phi and omega scans'
_diffrn_radiation_monochromator graphite
_diffrn_radiation_source 'fine-focus sealed tube'
_diffrn_radiation_type MoK\a
_diffrn_radiation_wavelength 0.71073
_diffrn_reflns_av_R_equivalents 0.0460
_diffrn_reflns_av_sigmaI/netI 0.0500
_diffrn_reflns_limit_h_max 9
_diffrn_reflns_limit_h_min -9
_diffrn_reflns_limit_k_max 12
_diffrn_reflns_limit_k_min -10
_diffrn_reflns_limit_l_max 15
_diffrn_reflns_limit_l_min -15
_diffrn_reflns_number 12692
_diffrn_reflns_theta_full 27.53
_diffrn_reflns_theta_max 27.53
_diffrn_reflns_theta_min 2.38
_exptl_absorpt_coefficient_mu 8.412
_exptl_absorpt_correction_T_max 0.267
_exptl_absorpt_correction_T_min 0.223
_exptl_absorpt_correction_type multi-scan
_exptl_absorpt_process_details (SADABAS,SHELDRICK-1997)
_exptl_crystal_colour red
_exptl_crystal_density_diffrn 2.289
_exptl_crystal_density_method 'not measured'
_exptl_crystal_description parallopiped
_exptl_crystal_F_000 492
_exptl_crystal_size_max 0.30
_exptl_crystal_size_mid 0.25
_exptl_crystal_size_min 0.25
_refine_diff_density_max 1.343
_refine_diff_density_min -0.771
_refine_diff_density_rms 0.141
_refine_ls_extinction_method none
_refine_ls_goodness_of_fit_ref 1.000
_refine_ls_hydrogen_treatment mixed
_refine_ls_matrix_type full
_refine_ls_number_parameters 212
_refine_ls_number_reflns 3456
_refine_ls_number_restraints 0
_refine_ls_restrained_S_all 1.000
_refine_ls_R_factor_all 0.0455
_refine_ls_R_factor_gt 0.0322
_refine_ls_shift/su_max 0.002
_refine_ls_shift/su_mean 0.000
_refine_ls_structure_factor_coef Fsqd
_refine_ls_weighting_details 'calc w=1/[\s^2^(Fo^2^)+(0.0224P)^2^+0.0000P] where P=(Fo^2^+2Fc^2^)/3'
_refine_ls_weighting_scheme calc
_refine_ls_wR_factor_gt 0.0530
_refine_ls_wR_factor_ref 0.0565
_reflns_number_gt 2849
_reflns_number_total 3456
_reflns_threshold_expression >2sigma(I)
_cod_data_source_file c4ra15135f2.cif
_cod_data_source_block kr2
_cod_original_sg_symbol_H-M P-1
_cod_database_code 7219358

loop_
_symmetry_equiv_pos_as_xyz
'x, y, z'
'-x, -y, -z'

loop_
_atom_site_label
_atom_site_type_symbol
_atom_site_fract_x
_atom_site_fract_y
_atom_site_fract_z
_atom_site_U_iso_or_equiv
_atom_site_adp_type
_atom_site_occupancy
_atom_site_symmetry_multiplicity
_atom_site_calc_flag
_atom_site_refinement_flags
C1 C 0.9651(7) 0.7213(5) 0.5416(4) 0.0338(11) Uani 1 1 d .
C2 C 1.1049(7) 0.6410(6) 0.4717(4) 0.0395(12) Uani 1 1 d .
H2 H 1.1819 0.5358 0.4993 0.047 Uiso 1 1 calc R
C3 C 1.1282(7) 0.7175(6) 0.3626(4) 0.0419(12) Uani 1 1 d .
H3 H 1.2173 0.6627 0.3155 0.050 Uiso 1 1 calc R
C4 C 1.0192(7) 0.8771(6) 0.3212(4) 0.0413(12) Uani 1 1 d .
H4 H 1.0387 0.9288 0.2477 0.050 Uiso 1 1 calc R
C5 C 0.8849(7) 0.9564(6) 0.3888(4) 0.0365(11) Uani 1 1 d .
H5 H 0.8133 1.0628 0.3609 0.044 Uiso 1 1 calc R
C6 C 0.8513(7) 0.8803(5) 0.5014(4) 0.0320(10) Uani 1 1 d .
C7 C 0.7142(7) 0.9713(6) 0.5672(4) 0.0338(11) Uani 1 1 d .
C8 C 0.5251(7) 1.0316(5) 0.7280(4) 0.0338(11) Uani 1 1 d .
C9 C 0.4548(7) 1.1920(5) 0.6915(4) 0.0395(12) Uani 1 1 d .
H9 H 0.4994 1.2400 0.6234 0.047 Uiso 1 1 calc R
C10 C 0.3169(8) 1.2841(6) 0.7554(4) 0.0452(13) Uani 1 1 d .
H10 H 0.2727 1.3926 0.7301 0.054 Uiso 1 1 calc R
C11 C 0.2467(7) 1.2164(6) 0.8544(4) 0.0446(13) Uani 1 1 d .
H11 H 0.1543 1.2790 0.8960 0.054 Uiso 1 1 calc R
C12 C 0.3127(7) 1.0537(6) 0.8940(4) 0.0355(11) Uani 1 1 d .
C13 C 0.2475(7) 0.9738(7) 0.9954(4) 0.0449(13) Uani 1 1 d .
H13 H 0.1541 1.0300 1.0402 0.054 Uiso 1 1 calc R
C14 C 0.3210(8) 0.8153(7) 1.0275(4) 0.0488(14) Uani 1 1 d .
H14 H 0.2755 0.7625 1.0931 0.059 Uiso 1 1 calc R
C15 C 0.4645(8) 0.7317(6) 0.9620(4) 0.0468(13) Uani 1 1 d .
H15 H 0.5161 0.6231 0.9865 0.056 Uiso 1 1 calc R
C16 C 0.4551(6) 0.9607(5) 0.8310(4) 0.0311(10) Uani 1 1 d .
Cl1 Cl 0.5264(2) 0.66488(15) 0.64531(12) 0.0526(4) Uani 1 1 d .
Cl2 Cl 1.0010(2) 0.71900(17) 0.85540(12) 0.0549(4) Uani 1 1 d .
N1 N 0.6619(5) 0.9223(4) 0.6722(3) 0.0315(9) Uani 1 1 d .
N2 N 0.5312(6) 0.8009(4) 0.8654(3) 0.0362(9) Uani 1 1 d .
O1 O 0.7647(5) 0.5111(4) 0.8604(3) 0.0522(10) Uani 1 1 d .
O2 O 0.9502(5) 0.6437(4) 0.6468(3) 0.0454(9) Uani 1 1 d .
Re1 Re 0.75675(3) 0.67737(2) 0.766060(16) 0.03608(8) Uani 1 1 d .
H7 H 0.651(6) 1.083(5) 0.526(3) 0.029(12) Uiso 1 1 d .

loop_
_atom_site_aniso_label
_atom_site_aniso_U_11
_atom_site_aniso_U_22
_atom_site_aniso_U_33
_atom_site_aniso_U_23
_atom_site_aniso_U_13
_atom_site_aniso_U_12
C1 0.035(3) 0.037(3) 0.032(3) -0.011(2) 0.004(2) -0.016(2)
C2 0.043(3) 0.036(3) 0.040(3) -0.014(2) 0.006(2) -0.014(2)
C3 0.043(3) 0.045(3) 0.040(3) -0.021(2) 0.013(2) -0.015(2)
C4 0.049(3) 0.048(3) 0.029(3) -0.010(2) 0.005(2) -0.021(3)
C5 0.041(3) 0.034(3) 0.034(3) -0.009(2) -0.002(2) -0.013(2)
C6 0.034(3) 0.033(3) 0.031(2) -0.012(2) 0.005(2) -0.012(2)
C7 0.035(3) 0.031(3) 0.035(3) -0.006(2) 0.000(2) -0.014(2)
C8 0.033(3) 0.032(3) 0.034(3) -0.010(2) -0.003(2) -0.008(2)
C9 0.041(3) 0.031(3) 0.041(3) -0.011(2) 0.003(2) -0.007(2)
C10 0.052(3) 0.034(3) 0.043(3) -0.011(2) -0.004(2) -0.005(2)
C11 0.037(3) 0.047(3) 0.048(3) -0.026(3) 0.001(2) -0.004(2)
C12 0.029(3) 0.043(3) 0.036(3) -0.016(2) -0.001(2) -0.010(2)
C13 0.040(3) 0.061(4) 0.043(3) -0.023(3) 0.008(2) -0.023(3)
C14 0.059(4) 0.054(4) 0.042(3) -0.014(3) 0.016(3) -0.033(3)
C15 0.061(4) 0.039(3) 0.044(3) -0.013(2) 0.013(3) -0.024(3)
C16 0.028(2) 0.034(3) 0.032(2) -0.010(2) 0.0016(19) -0.011(2)
Cl1 0.0544(8) 0.0394(7) 0.0619(9) -0.0196(7) -0.0069(7) -0.0082(6)
Cl2 0.0516(8) 0.0581(9) 0.0538(8) -0.0184(7) -0.0039(6) -0.0148(7)
N1 0.033(2) 0.028(2) 0.035(2) -0.0119(17) 0.0028(17) -0.0107(17)
N2 0.041(2) 0.033(2) 0.036(2) -0.0094(18) 0.0051(18) -0.0154(19)
O1 0.061(2) 0.038(2) 0.047(2) -0.0042(17) 0.0069(18) -0.0124(18)
O2 0.051(2) 0.0332(19) 0.0369(19) -0.0075(16) 0.0119(16) -0.0027(16)
Re1 0.04184(13) 0.02823(12) 0.03296(11) -0.00825(8) 0.00541(8) -0.00776(9)

loop_
_atom_type_symbol
_atom_type_description
_atom_type_scat_dispersion_real
_atom_type_scat_dispersion_imag
_atom_type_scat_source
C C 0.0033 0.0016 'International Tables Vol C Tables 4.2.6.8 and 6.1.1.4'
H H 0.0000 0.0000 'International Tables Vol C Tables 4.2.6.8 and 6.1.1.4'
Cl Cl 0.1484 0.1585 'International Tables Vol C Tables 4.2.6.8 and 6.1.1.4'
N N 0.0061 0.0033 'International Tables Vol C Tables 4.2.6.8 and 6.1.1.4'
O O 0.0106 0.0060 'International Tables Vol C Tables 4.2.6.8 and 6.1.1.4'
Re Re -1.0185 7.2310 'International Tables Vol C Tables 4.2.6.8 and 6.1.1.4'

loop_
_geom_angle_atom_site_label_1
_geom_angle_atom_site_label_2
_geom_angle_atom_site_label_3
_geom_angle
O2 C1 C6 121.6(4)
O2 C1 C2 117.9(4)
C6 C1 C2 120.4(4)
C3 C2 C1 120.0(5)
C2 C3 C4 120.7(4)
C5 C4 C3 119.8(4)
C4 C5 C6 121.3(4)
C1 C6 C7 124.1(4)
C1 C6 C5 117.8(4)
C7 C6 C5 118.0(4)
N1 C7 C6 127.0(4)
C9 C8 C16 118.9(4)
C9 C8 N1 127.6(4)
C16 C8 N1 113.5(4)
C8 C9 C10 120.9(5)
C11 C10 C9 120.6(5)
C10 C11 C12 120.4(5)
C11 C12 C16 119.1(4)
C11 C12 C13 124.2(5)
C16 C12 C13 116.7(5)
C14 C13 C12 120.0(5)
C13 C14 C15 119.8(5)
N2 C15 C14 122.7(5)
N2 C16 C12 122.7(4)
N2 C16 C8 117.2(4)
C12 C16 C8 120.1(4)
C7 N1 C8 119.7(4)
C7 N1 Re1 124.1(3)
C8 N1 Re1 116.1(3)
C15 N2 C16 117.9(4)
C15 N2 Re1 123.7(3)
C16 N2 Re1 118.3(3)
C1 O2 Re1 135.3(3)
O1 Re1 O2 113.07(15)
O1 Re1 N2 88.07(16)
O2 Re1 N2 158.73(14)
O1 Re1 N1 162.08(15)
O2 Re1 N1 84.58(13)
N2 Re1 N1 74.47(14)
O1 Re1 Cl2 96.27(13)
O2 Re1 Cl2 85.36(11)
N2 Re1 Cl2 90.19(11)
N1 Re1 Cl2 87.91(10)
O1 Re1 Cl1 93.45(13)
O2 Re1 Cl1 87.03(11)
N2 Re1 Cl1 94.27(11)
N1 Re1 Cl1 84.08(10)
Cl2 Re1 Cl1 169.44(5)

loop_
_geom_bond_atom_site_label_1
_geom_bond_atom_site_label_2
_geom_bond_distance
C1 O2 1.321(5)
C1 C6 1.398(6)
C1 C2 1.400(6)
C2 C3 1.370(6)
C3 C4 1.397(7)
C4 C5 1.358(6)
C5 C6 1.423(6)
C6 C7 1.406(6)
C7 N1 1.318(5)
C8 C9 1.373(6)
C8 C16 1.409(6)
C8 N1 1.423(5)
C9 C10 1.398(6)
C10 C11 1.362(7)
C11 C12 1.396(7)
C12 C16 1.409(6)
C12 C13 1.413(7)
C13 C14 1.355(7)
C14 C15 1.389(7)
C15 N2 1.334(6)
C16 N2 1.366(6)
Cl1 Re1 2.3853(13)
Cl2 Re1 2.3653(14)
N1 Re1 2.177(4)
N2 Re1 2.123(4)
O1 Re1 1.675(3)
O2 Re1 1.934(3)
